data_7202687
loop_
_publ_author_name
'Christer B. Aaker\"oy'
'Nate Schultheiss'
'John Desper'
'Curtis Moore'

_publ_section_title
;
 Attempted assembly of discrete coordination complexes into 1-D chains
 using halogen bonding or halogen?halogen interactions
;
_journal_issue 5
_journal_name_full CrystEngComm
_journal_page_first 421
_journal_paper_doi 10.1039/b700286f
_journal_volume 9
_journal_year 2007
_chemical_formula_moiety
;
(C13 H6 F4 N I)
;
_chemical_formula_sum 'C13 H6 F4 I N'
_chemical_formula_weight 379.09
_chemical_name_common 1-(4-pyridyl)-2-(2,3,5,6-F4-4-I-phenyl)ethene
_chemical_name_systematic
;
1-(4-pyridyl)-2-(2,3,5,6-F4-4-I-phenyl)ethene
;
_space_group_IT_number 31
_symmetry_cell_setting orthorhombic
_symmetry_space_group_name_Hall 'P 2ac -2'
_symmetry_space_group_name_H-M 'P m n 21'
_atom_sites_solution_hydrogens geom
_atom_sites_solution_primary direct
_atom_sites_solution_secondary difmap
_audit_creation_method SHELXL-97
_cell_angle_alpha 90.00
_cell_angle_beta 90.00
_cell_angle_gamma 90.00
_cell_formula_units_Z 2
_cell_length_a 12.0266(5)
_cell_length_b 10.2443(4)
_cell_length_c 4.9988(2)
_cell_measurement_reflns_used 4856
_cell_measurement_temperature 100(2)
_cell_measurement_theta_max 20.90
_cell_measurement_theta_min 3.93
_cell_volume 615.87(4)
_computing_cell_refinement 'Bruker SMART'
_computing_data_collection 'Bruker SMART'
_computing_data_reduction 'Bruker SAINT'
_computing_molecular_graphics 'Bruker SHELXTL'
_computing_publication_material 'Bruker SHELXTL'
_computing_structure_refinement 'SHELXL-97 (Sheldrick, 1997)'
_computing_structure_solution 'SHELXS-97 (Sheldrick, 1990)'
_diffrn_ambient_temperature 100(2)
_diffrn_measured_fraction_theta_full 0.997
_diffrn_measured_fraction_theta_max 0.997
_diffrn_measurement_device_type 'CCD area detector'
_diffrn_measurement_method 'phi and omega scans'
_diffrn_radiation_monochromator graphite
_diffrn_radiation_source 'fine-focus sealed tube'
_diffrn_radiation_type MoK\a
_diffrn_radiation_wavelength 0.71073
_diffrn_reflns_av_R_equivalents 0.0512
_diffrn_reflns_av_sigmaI/netI 0.0463
_diffrn_reflns_limit_h_max 15
_diffrn_reflns_limit_h_min -15
_diffrn_reflns_limit_k_max 13
_diffrn_reflns_limit_k_min -13
_diffrn_reflns_limit_l_max 6
_diffrn_reflns_limit_l_min -6
_diffrn_reflns_number 14684
_diffrn_reflns_theta_full 27.08
_diffrn_reflns_theta_max 27.08
_diffrn_reflns_theta_min 1.99
_exptl_absorpt_coefficient_mu 2.633
_exptl_absorpt_correction_T_max 0.8170
_exptl_absorpt_correction_T_min 0.6346
_exptl_absorpt_correction_type multi-scan
_exptl_absorpt_process_details SADABS
_exptl_crystal_colour colorless
_exptl_crystal_density_diffrn 2.044
_exptl_crystal_density_meas ?
_exptl_crystal_density_method .
_exptl_crystal_description prism
_exptl_crystal_F_000 360
_exptl_crystal_size_max 0.19
_exptl_crystal_size_mid 0.12
_exptl_crystal_size_min 0.08
_refine_diff_density_max 1.610
_refine_diff_density_min -0.799
_refine_diff_density_rms 0.122
_refine_ls_abs_structure_details 'Flack H D (1983), Acta Cryst. A39, 876-881'
_refine_ls_abs_structure_Flack 0.00(6)
_refine_ls_extinction_method none
_refine_ls_goodness_of_fit_ref 0.997
_refine_ls_hydrogen_treatment constr
_refine_ls_matrix_type full
_refine_ls_number_parameters 132
_refine_ls_number_reflns 1424
_refine_ls_number_restraints 70
_refine_ls_restrained_S_all 1.009
_refine_ls_R_factor_all 0.0505
_refine_ls_R_factor_gt 0.0380
_refine_ls_shift/su_max 0.002
_refine_ls_shift/su_mean 0.000
_refine_ls_structure_factor_coef Fsqd
_refine_ls_weighting_details 'calc w=1/[\s^2^(Fo^2^)+(0.0300P)^2^+2.0000P] where P=(Fo^2^+2Fc^2^)/3'
_refine_ls_weighting_scheme calc
_refine_ls_wR_factor_gt 0.0695
_refine_ls_wR_factor_ref 0.0737
_reflns_Friedel_coverage 0.791
_reflns_number_gt 1208
_reflns_number_total 1424
_reflns_threshold_expression >2sigma(I)
_cod_data_source_file b700286f.txt
_cod_data_source_block 2
_cod_depositor_comments
;
The following automatic conversions were performed:
'_symmetry_cell_setting' value 'Orthorhombic' changed to 'orthorhombic'
according to '/home/saulius/struct/CIF-dictionaries/cif_core.dic'
dictionary named 'cif_core.dic' version 2.4.1 from 2010-06-29.

Automatic conversion script
Id: cif_fix_enum 1527 2010-12-29 10:47:43Z saulius 
;
_cod_original_sg_symbol_H-M Pmn2(1)
_cod_database_code 7202687

loop_
_symmetry_equiv_pos_as_xyz
'x, y, z'
'-x+1/2, -y, z+1/2'
'x+1/2, -y, z+1/2'
'-x, y, z'

loop_
_atom_site_label
_atom_site_type_symbol
_atom_site_fract_x
_atom_site_fract_y
_atom_site_fract_z
_atom_site_U_iso_or_equiv
_atom_site_adp_type
_atom_site_occupancy
_atom_site_symmetry_multiplicity
_atom_site_calc_flag
_atom_site_refinement_flags
_atom_site_disorder_assembly
_atom_site_disorder_group
I1A I 0.0130(5) 0.1136(6) -0.3988(14) 0.0163(2) Uiso 0.213(15) 1 d PD A -1
C11A C 0.0128(14) 0.267(5) -0.118(10) 0.019(3) Uiso 0.213(15) 1 d PD A -1
C12A C 0.1115(15) 0.314(5) -0.016(11) 0.019(2) Uiso 0.213(15) 1 d PD A -1
C13A C 0.1160(15) 0.402(4) 0.178(8) 0.015(2) Uiso 0.213(15) 1 d PD A -1
C14A C 0.0206(15) 0.460(3) 0.289(6) 0.016(3) Uiso 0.213(15) 1 d PD A -1
C15A C -0.0766(15) 0.416(3) 0.192(6) 0.015(2) Uiso 0.213(15) 1 d PD A -1
C16A C -0.0812(14) 0.319(3) -0.013(7) 0.019(2) Uiso 0.213(15) 1 d PD A -1
F12A F 0.2074(14) 0.249(2) -0.081(5) 0.0274(19) Uiso 0.213(15) 1 d PD A -1
F13A F 0.2160(15) 0.431(2) 0.297(4) 0.0195(19) Uiso 0.213(15) 1 d PD A -1
F15A F -0.1728(16) 0.4867(18) 0.227(4) 0.0195(19) Uiso 0.213(15) 1 d PD A -1
F16A F -0.1815(14) 0.305(2) -0.140(4) 0.0274(19) Uiso 0.213(15) 1 d PD A -1
N21A N -0.001(5) 0.931(3) 1.221(6) 0.020(3) Uiso 0.43(3) 2 d SPD A -1
C22A C -0.122(2) 0.886(3) 1.136(7) 0.010(4) Uiso 0.213(15) 1 d PD A -1
H22A H -0.1852 0.9244 1.2088 0.012 Uiso 0.213(15) 1 calc PR A -1
C23A C -0.131(2) 0.783(5) 0.942(10) 0.028(2) Uiso 0.213(15) 1 d PD A -1
H23A H -0.1996 0.7493 0.8924 0.033 Uiso 0.213(15) 1 calc PR A -1
C24A C -0.0309(18) 0.735(6) 0.828(12) 0.019(3) Uiso 0.213(15) 1 d PD A -1
C25A C 0.070(2) 0.779(10) 0.93(2) 0.028(2) Uiso 0.213(15) 1 d PD A -1
H25A H 0.1371 0.7414 0.8791 0.033 Uiso 0.213(15) 1 calc PR A -1
C26A C 0.069(2) 0.878(3) 1.115(9) 0.010(4) Uiso 0.213(15) 1 d PD A -1
H26A H 0.1400 0.9073 1.1622 0.012 Uiso 0.213(15) 1 calc PR A -1
C27A C -0.0425(19) 0.624(3) 0.641(5) 0.020 Uiso 0.213(15) 1 d PD A -1
H27A H -0.1110 0.5823 0.6386 0.024 Uiso 0.213(15) 1 calc PR A -1
C28A C 0.0371(17) 0.577(2) 0.470(5) 0.011(4) Uiso 0.213(15) 1 d PD A -1
H28A H 0.1054 0.6196 0.4640 0.013 Uiso 0.213(15) 1 calc PR A -1
I1B I -0.0127(4) 0.1284(4) -0.4023(11) 0.0163(2) Uiso 0.287(15) 1 d PD A -2
C11B C -0.0098(15) 0.278(3) -0.113(8) 0.019(3) Uiso 0.287(15) 1 d PD A -2
C12B C -0.1070(13) 0.324(5) -0.002(9) 0.019(2) Uiso 0.287(15) 1 d PD A -2
C13B C -0.1093(14) 0.417(3) 0.179(7) 0.015(2) Uiso 0.287(15) 1 d PD A -2
C14B C -0.0126(16) 0.477(2) 0.281(5) 0.016(3) Uiso 0.287(15) 1 d PD A -2
C15B C 0.0834(14) 0.435(2) 0.172(4) 0.015(2) Uiso 0.287(15) 1 d PD A -2
C16B C 0.0853(14) 0.335(3) -0.028(6) 0.019(2) Uiso 0.287(15) 1 d PD A -2
F12B F -0.2060(14) 0.280(2) -0.104(5) 0.0274(19) Uiso 0.287(15) 1 d PD A -2
F13B F -0.2108(14) 0.465(2) 0.257(3) 0.0195(19) Uiso 0.287(15) 1 d PD A -2
F15B F 0.1837(13) 0.458(2) 0.295(4) 0.0195(19) Uiso 0.287(15) 1 d PD A -2
F16B F 0.1866(14) 0.278(2) -0.080(5) 0.0274(19) Uiso 0.287(15) 1 d PD A -2
N21B N -0.0219(19) 0.920(2) 1.243(5) 0.020(3) Uiso 0.287(15) 1 d PD A -2
C22B C 0.105(2) 0.892(3) 1.171(6) 0.010(4) Uiso 0.287(15) 1 d PD A -2
H22B H 0.1623 0.9354 1.2587 0.012 Uiso 0.287(15) 1 calc PR A -2
C23B C 0.1276(18) 0.797(4) 0.966(8) 0.028(2) Uiso 0.287(15) 1 d PD A -2
H23B H 0.2000 0.7779 0.9141 0.033 Uiso 0.287(15) 1 calc PR A -2
C24B C 0.0351(15) 0.735(5) 0.846(10) 0.019(3) Uiso 0.287(15) 1 d PD A -2
C25B C -0.0723(19) 0.774(8) 0.921(16) 0.028(2) Uiso 0.287(15) 1 d PD A -2
H25B H -0.1341 0.7436 0.8280 0.033 Uiso 0.287(15) 1 calc PR A -2
C26B C -0.084(2) 0.856(2) 1.134(6) 0.010(4) Uiso 0.287(15) 1 d PD A -2
H26B H -0.1562 0.8597 1.2024 0.012 Uiso 0.287(15) 1 calc PR A -2
C27B C 0.0577(14) 0.639(2) 0.632(5) 0.020 Uiso 0.287(15) 1 d PD A -2
H27B H 0.1308 0.6263 0.5773 0.024 Uiso 0.287(15) 1 calc PR A -2
C28B C -0.0235(14) 0.5709(17) 0.512(3) 0.011(4) Uiso 0.287(15) 1 d PD A -2
H28C H -0.0948 0.5827 0.5797 0.013 Uiso 0.287(15) 1 calc PR A -2

loop_
_atom_type_symbol
_atom_type_description
_atom_type_scat_dispersion_real
_atom_type_scat_dispersion_imag
_atom_type_scat_source
C C 0.0033 0.0016 'International Tables Vol C Tables 4.2.6.8 and 6.1.1.4'
H H 0.0000 0.0000 'International Tables Vol C Tables 4.2.6.8 and 6.1.1.4'
N N 0.0061 0.0033 'International Tables Vol C Tables 4.2.6.8 and 6.1.1.4'
F F 0.0171 0.0103 'International Tables Vol C Tables 4.2.6.8 and 6.1.1.4'
I I -0.4742 1.8119 'International Tables Vol C Tables 4.2.6.8 and 6.1.1.4'

loop_
_geom_angle_atom_site_label_1
_geom_angle_atom_site_label_2
_geom_angle_atom_site_label_3
_geom_angle
_geom_angle_site_symmetry_1
_geom_angle_site_symmetry_3
_geom_angle_publ_flag
C16A C11A C12A 116.1(11) . . ?
C16A C11A I1A 123.4(10) . . ?
C12A C11A I1A 120.4(9) . . ?
C13A C12A F12A 118.2(12) . . ?
C13A C12A C11A 122.9(14) . . ?
F12A C12A C11A 117.7(11) . . ?
C12A C13A F13A 119.9(10) . . ?
C12A C13A C14A 123.0(11) . . ?
F13A C13A C14A 116.8(11) . . ?
C15A C14A C13A 115.1(11) . . ?
C15A C14A C28A 126.5(11) . . ?
C13A C14A C28A 117.6(12) . . ?
C14A C15A F15A 120.7(12) . . ?
C14A C15A C16A 121.7(12) . . ?
F15A C15A C16A 115.2(11) . . ?
C11A C16A F16A 121.0(15) . . ?
C11A C16A C15A 121.2(12) . . ?
F16A C16A C15A 115.7(10) . . ?
C26A N21A C22A 114.5(16) . . ?
C23A C22A N21A 117.5(14) . . ?
C23A C22A H22A 121.2 . . ?
N21A C22A H22A 121.2 . . ?
C24A C23A C22A 117.9(16) . . ?
C24A C23A H23A 121.1 . . ?
C22A C23A H23A 121.1 . . ?
C25A C24A C23A 118.0(14) . . ?
C25A C24A C27A 124.8(17) . . ?
C23A C24A C27A 116.3(15) . . ?
C26A C25A C24A 119.1(18) . . ?
C26A C25A H25A 120.4 . . ?
C24A C25A H25A 120.4 . . ?
N21A C26A C25A 133(2) . . ?
N21A C26A H26A 113.7 . . ?
C25A C26A H26A 113.7 . . ?
C28A C27A C24A 126.9(17) . . ?
C28A C27A H27A 116.6 . . ?
C24A C27A H27A 116.6 . . ?
C27A C28A C14A 124.0(15) . . ?
C27A C28A H28A 118.0 . . ?
C14A C28A H28A 118.0 . . ?
C16B C11B C12B 116.3(9) . . ?
C16B C11B I1B 123.0(10) . . ?
C12B C11B I1B 120.7(10) . . ?
C13B C12B F12B 118.2(12) . . ?
C13B C12B C11B 122.8(13) . . ?
F12B C12B C11B 118.6(11) . . ?
C12B C13B F13B 118.2(12) . . ?
C12B C13B C14B 123.1(12) . . ?
F13B C13B C14B 118.6(11) . . ?
C15B C14B C13B 115.2(9) . . ?
C15B C14B C28B 125.9(10) . . ?
C13B C14B C28B 118.8(11) . . ?
C14B C15B F15B 121.1(12) . . ?
C14B C15B C16B 121.5(12) . . ?
F15B C15B C16B 115.0(12) . . ?
C11B C16B F16B 120.4(14) . . ?
C11B C16B C15B 121.0(12) . . ?
F16B C16B C15B 116.6(12) . . ?
C26B N21B C22B 114.9(14) . . ?
C23B C22B N21B 117.6(13) . . ?
C23B C22B H22B 121.2 . . ?
N21B C22B H22B 121.2 . . ?
C24B C23B C22B 117.2(15) . . ?
C24B C23B H23B 121.4 . . ?
C22B C23B H23B 121.4 . . ?
C25B C24B C23B 119.1(12) . . ?
C25B C24B C27B 123.3(12) . . ?
C23B C24B C27B 117.5(12) . . ?
C26B C25B C24B 118.6(19) . . ?
C26B C25B H25B 120.7 . . ?
C24B C25B H25B 120.7 . . ?
N21B C26B C25B 131(2) . . ?
N21B C26B H26B 114.4 . . ?
C25B C26B H26B 114.4 . . ?
C28B C27B C24B 122.4(13) . . ?
C28B C27B H27B 118.8 . . ?
C24B C27B H27B 118.8 . . ?
C27B C28B C14B 127.7(13) . . ?
C27B C28B H28C 116.2 . . ?
C14B C28B H28C 116.2 . . ?

loop_
_geom_bond_atom_site_label_1
_geom_bond_atom_site_label_2
_geom_bond_distance
_geom_bond_site_symmetry_2
_geom_bond_publ_flag
I1A C11A 2.108(11) . ?
C11A C16A 1.353(17) . ?
C11A C12A 1.379(16) . ?
C12A C13A 1.324(13) . ?
C12A F12A 1.372(11) . ?
C13A F13A 1.374(11) . ?
C13A C14A 1.407(14) . ?
C14A C15A 1.344(15) . ?
C14A C28A 1.512(15) . ?
C15A F15A 1.374(11) . ?
C15A C16A 1.432(13) . ?
C16A F16A 1.371(12) . ?
N21A C26A 1.14(3) . ?
N21A C22A 1.59(4) . ?
C22A C23A 1.43(2) . ?
C22A H22A 0.9300 . ?
C23A C24A 1.421(19) . ?
C23A H23A 0.9300 . ?
C24A C25A 1.40(2) . ?
C24A C27A 1.471(19) . ?
C25A C26A 1.36(2) . ?
C25A H25A 0.9300 . ?
C26A H26A 0.9300 . ?
C27A C28A 1.373(9) . ?
C27A H27A 0.9300 . ?
C28A H28A 0.9300 . ?
I1B C11B 2.106(10) . ?
C11B C16B 1.355(17) . ?
C11B C12B 1.376(16) . ?
C12B C13B 1.321(13) . ?
C12B F12B 1.369(13) . ?
C13B F13B 1.372(13) . ?
C13B C14B 1.408(15) . ?
C14B C15B 1.346(15) . ?
C14B C28B 1.511(14) . ?
C15B F15B 1.375(13) . ?
C15B C16B 1.432(13) . ?
C16B F16B 1.375(14) . ?
N21B C26B 1.14(3) . ?
N21B C22B 1.59(3) . ?
C22B C23B 1.44(2) . ?
C22B H22B 0.9300 . ?
C23B C24B 1.414(18) . ?
C23B H23B 0.9300 . ?
C24B C25B 1.402(19) . ?
C24B C27B 1.479(18) . ?
C25B C26B 1.36(2) . ?
C25B H25B 0.9300 . ?
C26B H26B 0.9300 . ?
C27B C28B 1.343(11) . ?
C27B H27B 0.9300 . ?
C28B H28C 0.9300 . ?

loop_
_geom_torsion_atom_site_label_1
_geom_torsion_atom_site_label_2
_geom_torsion_atom_site_label_3
_geom_torsion_atom_site_label_4
_geom_torsion
_geom_torsion_site_symmetry_1
_geom_torsion_site_symmetry_2
_geom_torsion_site_symmetry_3
_geom_torsion_site_symmetry_4
_geom_torsion_publ_flag
C16A C11A C12A C13A 1(10) . . . . ?
I1A C11A C12A C13A -174(6) . . . . ?
C16A C11A C12A F12A 169(5) . . . . ?
I1A C11A C12A F12A -7(8) . . . . ?
F12A C12A C13A F13A 3(9) . . . . ?
C11A C12A C13A F13A 171(6) . . . . ?
F12A C12A C13A C14A -170(5) . . . . ?
C11A C12A C13A C14A -3(11) . . . . ?
C12A C13A C14A C15A 2(8) . . . . ?
F13A C13A C14A C15A -171(4) . . . . ?
C12A C13A C14A C28A -169(6) . . . . ?
F13A C13A C14A C28A 18(7) . . . . ?
C13A C14A C15A F15A -162(4) . . . . ?
C28A C14A C15A F15A 7(6) . . . . ?
C13A C14A C15A C16A 0(6) . . . . ?
C28A C14A C15A C16A 169(4) . . . . ?
C12A C11A C16A F16A 163(5) . . . . ?
I1A C11A C16A F16A -21(7) . . . . ?
C12A C11A C16A C15A 0(8) . . . . ?
I1A C11A C16A C15A 175(4) . . . . ?
C14A C15A C16A C11A -1(7) . . . . ?
F15A C15A C16A C11A 162(5) . . . . ?
C14A C15A C16A F16A -165(4) . . . . ?
F15A C15A C16A F16A -2(5) . . . . ?
C26A N21A C22A C23A 1(7) . . . . ?
N21A C22A C23A C24A -4(8) . . . . ?
C22A C23A C24A C25A 7(13) . . . . ?
C22A C23A C24A C27A 177(5) . . . . ?
C23A C24A C25A C26A -8(17) . . . . ?
C27A C24A C25A C26A -177(8) . . . . ?
C22A N21A C26A C25A -2(11) . . . . ?
C24A C25A C26A N21A 6(18) . . . . ?
C25A C24A C27A C28A -24(13) . . . . ?
C23A C24A C27A C28A 167(5) . . . . ?
C24A C27A C28A C14A 178(5) . . . . ?
C15A C14A C28A C27A 27(6) . . . . ?
C13A C14A C28A C27A -164(4) . . . . ?
C16B C11B C12B C13B -1(8) . . . . ?
I1B C11B C12B C13B -180(5) . . . . ?
C16B C11B C12B F12B 172(5) . . . . ?
I1B C11B C12B F12B -7(7) . . . . ?
F12B C12B C13B F13B 1(7) . . . . ?
C11B C12B C13B F13B 173(5) . . . . ?
F12B C12B C13B C14B -175(4) . . . . ?
C11B C12B C13B C14B -2(8) . . . . ?
C12B C13B C14B C15B 3(6) . . . . ?
F13B C13B C14B C15B -172(4) . . . . ?
C12B C13B C14B C28B -172(5) . . . . ?
F13B C13B C14B C28B 13(5) . . . . ?
C13B C14B C15B F15B -163(4) . . . . ?
C28B C14B C15B F15B 12(5) . . . . ?
C13B C14B C15B C16B -1(4) . . . . ?
C28B C14B C15B C16B 173(3) . . . . ?
C12B C11B C16B F16B 166(5) . . . . ?
I1B C11B C16B F16B -15(6) . . . . ?
C12B C11B C16B C15B 2(6) . . . . ?
I1B C11B C16B C15B -179(3) . . . . ?
C14B C15B C16B C11B -1(6) . . . . ?
F15B C15B C16B C11B 162(4) . . . . ?
C14B C15B C16B F16B -165(3) . . . . ?
F15B C15B C16B F16B -2(5) . . . . ?
C26B N21B C22B C23B 5(5) . . . . ?
N21B C22B C23B C24B -1(6) . . . . ?
C22B C23B C24B C25B 4(11) . . . . ?
C22B C23B C24B C27B 179(4) . . . . ?
C23B C24B C25B C26B -9(14) . . . . ?
C27B C24B C25B C26B 176(6) . . . . ?
C22B N21B C26B C25B -13(8) . . . . ?
C24B C25B C26B N21B 16(13) . . . . ?
C25B C24B C27B C28B -8(10) . . . . ?
C23B C24B C27B C28B 177(4) . . . . ?
C24B C27B C28B C14B 176(4) . . . . ?
C15B C14B C28B C27B 7(5) . . . . ?
C13B C14B C28B C27B -178(3) . . . . ?
